data_9002571
loop_
_publ_author_name
'Friedrich, A.'
'Lager, G. A.'
'Kunz, M.'
'Chakoumakos, B. C.'
'Smyth, J. R.'
'Schultz, A. J.'

_publ_section_title
;
 Temperature-dependent single-crystal neutron diffraction study of natural
 chondrodite and clinohumite
 Sample from Val Malenco, Italy at T = 295 K
;
_journal_name_full 'American Mineralogist'
_journal_page_first 981
_journal_page_last 989
_journal_volume 86
_journal_year 2001
_chemical_formula_sum 'Fe0.91 H0.92 Mg7.63 O18 Si4 Ti0.454'
_chemical_name_mineral Hydroxylclinohumite
_space_group_IT_number 14
_symmetry_space_group_name_Hall '-P 2xab'
_symmetry_space_group_name_H-M 'P 21/b 1 1'
_cell_angle_alpha 101.042
_cell_angle_beta 90
_cell_angle_gamma 90
_cell_length_a 4.7344
_cell_length_b 10.286
_cell_length_c 13.713
_cell_formula_units_Z 2
_cell_volume 655.433
_database_code_amcsd 0002660
_diffrn_ambient_temperature 295
_exptl_crystal_density_diffrn 3.340
_cod_original_formula_sum 'Mg7.63 Fe.91 Ti.454 Si4 O18 H.92'
_cod_database_code 9002571

loop_
_space_group_symop_operation_xyz
x,y,z
1/2-x,1/2+y,z
1/2+x,1/2-y,-z
-x,-y,-z

loop_
_atom_site_aniso_label
_atom_site_aniso_U_11
_atom_site_aniso_U_22
_atom_site_aniso_U_33
_atom_site_aniso_U_12
_atom_site_aniso_U_13
_atom_site_aniso_U_23
Mg(1)c 0.00630 0.01050 0.00670 0.00006 0.00042 0.00260
Fe(1)c 0.00630 0.01050 0.00670 0.00006 0.00042 0.00260
Mg(1)n 0.00400 0.01190 0.00780 0.00017 0.00093 0.00080
Fe(1)n 0.00400 0.01190 0.00780 0.00017 0.00093 0.00080
Mg(2)5 0.00650 0.00950 0.00810 0.00007 0.00027 0.00290
Fe(2)5 0.00650 0.00950 0.00810 0.00007 0.00027 0.00290
Mg(2)6 0.00650 0.00840 0.00870 0.00043 0.00029 0.00180
Fe(2)6 0.00650 0.00840 0.00870 0.00043 0.00029 0.00180
Mg(3) 0.00590 0.00650 0.00910 0.00200 0.00050 0.00520
Fe(3) 0.00590 0.00650 0.00910 0.00200 0.00050 0.00520
Ti(3) 0.00590 0.00650 0.00910 0.00200 0.00050 0.00520
Si1 0.00270 0.00920 0.00700 0.00050 0.00050 0.00220
Si2 0.00310 0.00850 0.00740 0.00020 0.00050 0.00130
O1,1 0.00510 0.01080 0.00870 0.00020 0.00020 0.00150
O1,2 0.00480 0.00860 0.00890 0.00010 0.00010 0.00250
O1,3 0.00480 0.01150 0.00860 0.00000 0.00070 0.00390
O1,4 0.00640 0.00990 0.00810 0.00010 0.00010 0.00060
O2,1 0.00370 0.01090 0.00920 0.00040 0.00040 0.00280
O2,2 0.00610 0.00910 0.01000 0.00040 0.00020 0.00280
O2,3 0.00610 0.01130 0.00970 0.00020 0.00020 0.00450
O2,4 0.00680 0.01110 0.00840 0.00030 0.00130 0.00010
O(H) 0.01230 0.01410 0.01290 0.00000 0.00400 0.00060
H 0.01660 0.02350 0.02090 0.00380 0.00640 0.00040

loop_
_atom_site_label
_atom_site_fract_x
_atom_site_fract_y
_atom_site_fract_z
_atom_site_occupancy
_atom_site_U_iso_or_equiv
Mg(1)c 0.50000 0.00000 0.50000 0.89000 0.00770
Fe(1)c 0.50000 0.00000 0.50000 0.11000 0.00770
Mg(1)n 0.49650 0.94590 0.27458 0.89000 0.00800
Fe(1)n 0.49650 0.94590 0.27458 0.11000 0.00800
Mg(2)5 0.01370 0.13990 0.16997 0.92000 0.00780
Fe(2)5 0.01370 0.13990 0.16997 0.08000 0.00780
Mg(2)6 0.51030 0.25040 0.38774 0.91000 0.00780
Fe(2)6 0.51030 0.25040 0.38774 0.09000 0.00780
Mg(3) 0.48940 0.87630 0.04360 0.65000 0.00660
Fe(3) 0.48940 0.87630 0.04360 0.12000 0.00660
Ti(3) 0.48940 0.87630 0.04360 0.22700 0.00660
Si1 0.07300 0.06660 0.38990 1.00000 0.00620
Si2 0.07570 0.17650 0.83490 1.00000 0.00630
O1,1 0.73320 0.06440 0.38830 1.00000 0.00820
O1,2 0.28050 0.42040 0.38773 1.00000 0.00730
O1,3 0.22200 0.11290 0.29424 1.00000 0.00800
O1,4 0.22050 0.15880 0.48682 1.00000 0.00830
O2,1 0.23550 0.32330 0.16345 1.00000 0.00780
O2,2 0.77740 0.96800 0.16351 1.00000 0.00820
O2,3 0.72340 0.27920 0.26140 1.00000 0.00870
O2,4 0.72450 0.22850 0.06920 1.00000 0.00900
O(H) 0.25690 0.04480 0.05340 1.00000 0.01330
H 0.08100 0.01240 0.01150 0.46000 0.02070

loop_
_cod_related_entry_id
_cod_related_entry_database
_cod_related_entry_code
1 AMCSD 0002660
